data_2212509
loop_
_publ_author_name
'Xu, Wei-Jian'
'Zang, Yang-Ling'
'Wu, Guo-Liang'
'Su, Sheng-Pei'
'Qiu, De-Yue'

_publ_section_title
;
 4-(Bromomethyl)benzophenone
;
_journal_coeditor_code CI2286
_journal_issue 3
_journal_name_full 'Acta Crystallographica Section E'
_journal_page_first o1188
_journal_page_last o1189
_journal_paper_doi 10.1107/S160053680700534X
_journal_volume 63
_journal_year 2007
_chemical_formula_iupac 'C14 H11 Br O'
_chemical_formula_moiety 'C14 H11 Br O'
_chemical_formula_sum 'C14 H11 Br O'
_chemical_formula_weight 275.14
_chemical_name_systematic
;
4-(Bromomethyl)benzophenone
;
_space_group_IT_number 14
_symmetry_cell_setting monoclinic
_symmetry_space_group_name_Hall '-P 2yn'
_symmetry_space_group_name_H-M 'P 1 21/n 1'
_atom_sites_solution_hydrogens geom
_atom_sites_solution_primary direct
_atom_sites_solution_secondary difmap
_cell_angle_alpha 90.00
_cell_angle_beta 101.983(2)
_cell_angle_gamma 90.00
_cell_formula_units_Z 4
_cell_length_a 7.6148(5)
_cell_length_b 11.3885(7)
_cell_length_c 13.7659(8)
_cell_measurement_reflns_used 4521
_cell_measurement_temperature 293(2)
_cell_measurement_theta_max 27.94
_cell_measurement_theta_min 2.73
_cell_volume 1167.78(13)
_computing_cell_refinement 'SAINT (Bruker, 1999)'
_computing_data_collection 'SMART (Bruker, 1998)'
_computing_data_reduction SAINT
_computing_molecular_graphics 'SHELXTL (Bruker, 1999)'
_computing_publication_material SHELXTL
_computing_structure_refinement 'SHELXL97 (Sheldrick, 1997)'
_computing_structure_solution 'SHELXS97 (Sheldrick, 1997)'
_diffrn_ambient_temperature 293(2)
_diffrn_measured_fraction_theta_full 0.986
_diffrn_measured_fraction_theta_max 0.986
_diffrn_measurement_device_type 'Bruker SMART CCD area-detector'
_diffrn_measurement_method '\f and \w'
_diffrn_radiation_monochromator graphite
_diffrn_radiation_source 'fine-focus sealed tube'
_diffrn_radiation_type MoK\a
_diffrn_radiation_wavelength 0.71073
_diffrn_reflns_av_R_equivalents 0.0204
_diffrn_reflns_av_sigmaI/netI 0.0189
_diffrn_reflns_limit_h_max 10
_diffrn_reflns_limit_h_min -9
_diffrn_reflns_limit_k_max 9
_diffrn_reflns_limit_k_min -15
_diffrn_reflns_limit_l_max 13
_diffrn_reflns_limit_l_min -18
_diffrn_reflns_number 9567
_diffrn_reflns_theta_full 27.97
_diffrn_reflns_theta_max 27.97
_diffrn_reflns_theta_min 2.34
_diffrn_standards_number 0
_exptl_absorpt_coefficient_mu 3.494
_exptl_absorpt_correction_T_max 0.3390
_exptl_absorpt_correction_T_min 0.2000
_exptl_absorpt_correction_type multi-scan
_exptl_absorpt_process_details '(SADABS; Sheldrick, 1996)'
_exptl_crystal_colour colourless
_exptl_crystal_density_diffrn 1.565
_exptl_crystal_density_method 'not measured'
_exptl_crystal_description Block
_exptl_crystal_F_000 552
_exptl_crystal_size_max 0.50
_exptl_crystal_size_mid 0.40
_exptl_crystal_size_min 0.31
_refine_diff_density_max 0.522
_refine_diff_density_min -0.670
_refine_ls_extinction_coef 0.0077(10)
_refine_ls_extinction_expression Fc^*^=kFc[1+0.001xFc^2^\l^3^/sin(2\q)]^-1/4^
_refine_ls_extinction_method 'SHELXL97 (Sheldrick, 1997)'
_refine_ls_goodness_of_fit_ref 1.019
_refine_ls_hydrogen_treatment constr
_refine_ls_matrix_type full
_refine_ls_number_parameters 146
_refine_ls_number_reflns 2768
_refine_ls_number_restraints 0
_refine_ls_restrained_S_all 1.019
_refine_ls_R_factor_all 0.0467
_refine_ls_R_factor_gt 0.0334
_refine_ls_shift/su_max 0.001
_refine_ls_shift/su_mean 0.000
_refine_ls_structure_factor_coef Fsqd
_refine_ls_weighting_details 'calc w = 1/[\s^2^(Fo^2^)+(0.0475P)^2^+0.703P] where P=(Fo^2^+2Fc^2^)/3'
_refine_ls_weighting_scheme calc
_refine_ls_wR_factor_gt 0.0887
_refine_ls_wR_factor_ref 0.0966
_reflns_number_gt 2158
_reflns_number_total 2768
_reflns_threshold_expression I>2\s(I)
_cod_data_source_file ci2286.cif
_cod_data_source_block I
_cod_depositor_comments
;
The following automatic conversions were performed:
'_symmetry_cell_setting' value 'Monoclinic' changed to 'monoclinic'
according to '/home/saulius/struct/CIF-dictionaries/cif_core.dic'
dictionary named 'cif_core.dic' version 2.4.1 from 2010-06-29.

Automatic conversion script
Id: cif_fix_enum 1527 2010-12-29 10:47:43Z saulius 

The following automatic conversions were performed:

'_symmetry_cell_setting' value 'Monoclinic' changed to 'monoclinic'
according to /home/saulius/struct/CIF-dictionaries/cif_core.dic
dictionary named 'cif_core.dic' version 2.4.1 from 2010-06-29.

Automatic conversion script
Id: cif_fix_values 1715 2011-07-08 13:25:40Z adriana 
;
_cod_original_sg_symbol_H-M 'P 21/n'
_cod_database_code 2212509
_cod_database_fobs_code 2212509

loop_
_symmetry_equiv_pos_as_xyz
'x, y, z'
'-x+1/2, y+1/2, -z+1/2'
'-x, -y, -z'
'x-1/2, -y-1/2, z-1/2'

loop_
_atom_site_type_symbol
_atom_site_label
_atom_site_fract_x
_atom_site_fract_y
_atom_site_fract_z
_atom_site_U_iso_or_equiv
_atom_site_adp_type
_atom_site_calc_flag
_atom_site_refinement_flags
_atom_site_occupancy
C C1 0.2076(4) 0.2498(3) -0.25417(19) 0.0533(6) Uani d . 1
H H1 0.2021 0.2978 -0.3094 0.064 Uiso calc R 1
C C2 0.1202(4) 0.1431(2) -0.26371(18) 0.0514(6) Uani d . 1
H H2 0.0544 0.1197 -0.3253 0.062 Uiso calc R 1
C C3 0.1298(3) 0.0710(2) -0.18242(18) 0.0452(5) Uani d . 1
H H3 0.0719 -0.0013 -0.1895 0.054 Uiso calc R 1
C C4 0.2260(3) 0.10624(19) -0.08951(16) 0.0373(5) Uani d . 1
C C5 0.3117(3) 0.2143(2) -0.07981(17) 0.0413(5) Uani d . 1
H H5 0.3747 0.2392 -0.0180 0.050 Uiso calc R 1
C C6 0.3030(4) 0.2852(2) -0.16283(19) 0.0484(6) Uani d . 1
H H6 0.3621 0.3571 -0.1566 0.058 Uiso calc R 1
C C7 0.2481(3) 0.0202(2) -0.00580(17) 0.0423(5) Uani d . 1
C C8 0.2747(3) 0.06260(18) 0.09879(16) 0.0362(4) Uani d . 1
C C9 0.3792(3) -0.0060(2) 0.17307(17) 0.0404(5) Uani d . 1
H H9 0.4342 -0.0736 0.1559 0.049 Uiso calc R 1
C C10 0.4015(3) 0.0254(2) 0.27109(17) 0.0430(5) Uani d . 1
H H10 0.4739 -0.0201 0.3196 0.052 Uiso calc R 1
C C11 0.3171(3) 0.1242(2) 0.29839(16) 0.0397(5) Uani d . 1
C C12 0.2117(3) 0.1914(2) 0.22527(18) 0.0436(5) Uani d . 1
H H12 0.1534 0.2574 0.2429 0.052 Uiso calc R 1
C C13 0.1917(3) 0.1618(2) 0.12579(17) 0.0417(5) Uani d . 1
H H13 0.1225 0.2087 0.0772 0.050 Uiso calc R 1
C C14 0.3471(4) 0.1597(2) 0.40509(18) 0.0542(6) Uani d . 1
H H14A 0.3029 0.2389 0.4097 0.065 Uiso calc R 1
H H14B 0.4748 0.1594 0.4335 0.065 Uiso calc R 1
Br Br1 0.22496(4) 0.05352(3) 0.48078(2) 0.06767(15) Uani d . 1
O O1 0.2462(3) -0.08458(16) -0.02287(14) 0.0668(6) Uani d . 1

loop_
_atom_site_aniso_label
_atom_site_aniso_U_11
_atom_site_aniso_U_22
_atom_site_aniso_U_33
_atom_site_aniso_U_12
_atom_site_aniso_U_13
_atom_site_aniso_U_23
C1 0.0641(16) 0.0579(15) 0.0413(12) 0.0113(13) 0.0188(11) 0.0140(11)
C2 0.0549(14) 0.0646(16) 0.0348(11) 0.0038(12) 0.0097(10) -0.0020(11)
C3 0.0516(13) 0.0464(13) 0.0394(12) -0.0030(10) 0.0137(10) -0.0042(10)
C4 0.0433(11) 0.0387(11) 0.0333(10) 0.0029(9) 0.0158(9) -0.0006(9)
C5 0.0469(12) 0.0422(12) 0.0366(10) -0.0014(10) 0.0131(9) -0.0017(9)
C6 0.0584(14) 0.0421(12) 0.0490(13) -0.0002(11) 0.0215(11) 0.0067(10)
C7 0.0545(14) 0.0393(12) 0.0352(11) -0.0016(10) 0.0140(10) -0.0006(9)
C8 0.0437(11) 0.0347(10) 0.0333(10) -0.0023(9) 0.0150(9) 0.0012(8)
C9 0.0491(12) 0.0339(11) 0.0410(11) 0.0051(10) 0.0155(10) 0.0008(9)
C10 0.0498(13) 0.0424(12) 0.0363(11) 0.0019(10) 0.0077(10) 0.0049(9)
C11 0.0473(12) 0.0405(12) 0.0342(10) -0.0086(10) 0.0150(9) -0.0026(9)
C12 0.0567(14) 0.0360(11) 0.0421(11) 0.0056(10) 0.0195(10) -0.0015(9)
C13 0.0510(13) 0.0382(11) 0.0376(11) 0.0076(10) 0.0131(10) 0.0068(9)
C14 0.0702(17) 0.0541(15) 0.0400(12) -0.0101(13) 0.0153(12) -0.0094(11)
Br1 0.0715(2) 0.0950(3) 0.03919(17) -0.00078(16) 0.01764(13) 0.01280(13)
O1 0.1212(19) 0.0353(9) 0.0433(10) -0.0017(10) 0.0155(11) -0.0031(7)

loop_
_atom_type_symbol
_atom_type_description
_atom_type_scat_dispersion_real
_atom_type_scat_dispersion_imag
_atom_type_scat_source
C C 0.0033 0.0016 'International Tables Vol C Tables 4.2.6.8 and 6.1.1.4'
H H 0.0000 0.0000 'International Tables Vol C Tables 4.2.6.8 and 6.1.1.4'
O O 0.0106 0.0060 'International Tables Vol C Tables 4.2.6.8 and 6.1.1.4'
Br Br -0.2901 2.4595 'International Tables Vol C Tables 4.2.6.8 and 6.1.1.4'

loop_
_geom_angle_atom_site_label_1
_geom_angle_atom_site_label_2
_geom_angle_atom_site_label_3
_geom_angle
C6 C1 C2 119.9(2)
C6 C1 H1 120.1
C2 C1 H1 120.1
C3 C2 C1 120.3(2)
C3 C2 H2 119.8
C1 C2 H2 119.8
C2 C3 C4 120.2(2)
C2 C3 H3 119.9
C4 C3 H3 119.9
C5 C4 C3 119.4(2)
C5 C4 C7 122.2(2)
C3 C4 C7 118.2(2)
C4 C5 C6 119.7(2)
C4 C5 H5 120.1
C6 C5 H5 120.1
C1 C6 C5 120.5(2)
C1 C6 H6 119.8
C5 C6 H6 119.8
O1 C7 C8 119.9(2)
O1 C7 C4 120.0(2)
C8 C7 C4 120.2(2)
C13 C8 C9 118.9(2)
C13 C8 C7 123.1(2)
C9 C8 C7 117.9(2)
C10 C9 C8 120.6(2)
C10 C9 H9 119.7
C8 C9 H9 119.7
C9 C10 C11 120.6(2)
C9 C10 H10 119.7
C11 C10 H10 119.7
C12 C11 C10 119.0(2)
C12 C11 C14 120.9(2)
C10 C11 C14 120.1(2)
C11 C12 C13 120.8(2)
C11 C12 H12 119.6
C13 C12 H12 119.6
C8 C13 C12 120.1(2)
C8 C13 H13 119.9
C12 C13 H13 119.9
C11 C14 Br1 111.36(17)
C11 C14 H14A 109.4
Br1 C14 H14A 109.4
C11 C14 H14B 109.4
Br1 C14 H14B 109.4
H14A C14 H14B 108.0

loop_
_geom_bond_atom_site_label_1
_geom_bond_atom_site_label_2
_geom_bond_distance
C1 C6 1.375(4)
C1 C2 1.379(4)
C1 H1 0.93
C2 C3 1.377(4)
C2 H2 0.93
C3 C4 1.395(3)
C3 H3 0.93
C4 C5 1.386(3)
C4 C7 1.495(3)
C5 C6 1.390(3)
C5 H5 0.93
C6 H6 0.93
C7 O1 1.216(3)
C7 C8 1.492(3)
C8 C13 1.382(3)
C8 C9 1.397(3)
C9 C10 1.372(3)
C9 H9 0.93
C10 C11 1.386(3)
C10 H10 0.93
C11 C12 1.382(3)
C11 C14 1.495(3)
C12 C13 1.388(3)
C12 H12 0.93
C13 H13 0.93
C14 Br1 1.953(3)
C14 H14A 0.97
C14 H14B 0.97

loop_
_geom_hbond_atom_site_label_D
_geom_hbond_atom_site_label_H
_geom_hbond_atom_site_label_A
_geom_hbond_site_symmetry_A
_geom_hbond_distance_DH
_geom_hbond_distance_HA
_geom_hbond_distance_DA
_geom_hbond_angle_DHA
C3 H3 Cg2 3_555 0.93 2.97 3.709(4) 138
C9 H9 Cg1 3_655 0.93 2.88 3.653(3) 141

loop_
_geom_torsion_atom_site_label_1
_geom_torsion_atom_site_label_2
_geom_torsion_atom_site_label_3
_geom_torsion_atom_site_label_4
_geom_torsion
C6 C1 C2 C3 -0.8(4)
C1 C2 C3 C4 0.9(4)
C2 C3 C4 C5 0.0(4)
C2 C3 C4 C7 -173.9(2)
C3 C4 C5 C6 -1.0(3)
C7 C4 C5 C6 172.7(2)
C2 C1 C6 C5 -0.2(4)
C4 C5 C6 C1 1.1(4)
C5 C4 C7 O1 -146.4(3)
C3 C4 C7 O1 27.4(3)
C5 C4 C7 C8 32.8(3)
C3 C4 C7 C8 -153.4(2)
O1 C7 C8 C13 -144.9(3)
C4 C7 C8 C13 35.9(3)
O1 C7 C8 C9 30.8(3)
C4 C7 C8 C9 -148.4(2)
C13 C8 C9 C10 -1.0(3)
C7 C8 C9 C10 -176.8(2)
C8 C9 C10 C11 1.6(4)
C9 C10 C11 C12 -0.7(4)
C9 C10 C11 C14 -178.0(2)
C10 C11 C12 C13 -0.8(4)
C14 C11 C12 C13 176.5(2)
C9 C8 C13 C12 -0.5(3)
C7 C8 C13 C12 175.1(2)
C11 C12 C13 C8 1.4(4)
C12 C11 C14 Br1 110.2(2)
C10 C11 C14 Br1 -72.6(3)

loop_
_cod_related_entry_id
_cod_related_entry_database
_cod_related_entry_code
1 ChemSpider 109593
